data_4507765
loop_
_publ_author_name
'Rajbanshi, Arbin'
'Wan, Shun'
'Custelcean, Radu'

_publ_section_title
;
 Dihydrogen Phosphate Clusters: Trapping H2PO4--Tetramers and Hexamers in
 Urea-Functionalized Molecular Crystals
;
_journal_issue 5
_journal_name_full 'Crystal Growth &amp; Design'
_journal_page_first 2233
_journal_paper_doi 10.1021/cg400336q
_journal_volume 13
_journal_year 2013
_chemical_formula_sum 'C45 H91 N6 O10 P2'
_chemical_formula_weight 938.18
_chemical_name_systematic
; 
 ? 
;
_space_group_IT_number 2
_symmetry_cell_setting triclinic
_symmetry_space_group_name_Hall '-P 1'
_symmetry_space_group_name_H-M 'P -1'
_atom_sites_solution_hydrogens geom
_atom_sites_solution_primary direct
_atom_sites_solution_secondary difmap
_audit_creation_method SHELXL-97
_cell_angle_alpha 83.775(2)
_cell_angle_beta 79.502(2)
_cell_angle_gamma 68.296(2)
_cell_formula_units_Z 2
_cell_length_a 12.5433(14)
_cell_length_b 15.2724(16)
_cell_length_c 16.7800(18)
_cell_measurement_temperature 173(2)
_cell_volume 2933.6(6)
_computing_structure_refinement 'SHELXL-97 (Sheldrick, 2008)'
_computing_structure_solution 'SHELXS-97 (Sheldrick, 2008)'
_diffrn_ambient_temperature 173(2)
_diffrn_measured_fraction_theta_full 0.998
_diffrn_measured_fraction_theta_max 0.998
_diffrn_radiation_monochromator graphite
_diffrn_radiation_source 'fine-focus sealed tube'
_diffrn_radiation_type MoK\a
_diffrn_radiation_wavelength 0.71073
_diffrn_reflns_av_R_equivalents 0.0376
_diffrn_reflns_av_sigmaI/netI 0.0645
_diffrn_reflns_limit_h_max 14
_diffrn_reflns_limit_h_min -14
_diffrn_reflns_limit_k_max 18
_diffrn_reflns_limit_k_min -18
_diffrn_reflns_limit_l_max 19
_diffrn_reflns_limit_l_min -16
_diffrn_reflns_number 18486
_diffrn_reflns_theta_full 25.00
_diffrn_reflns_theta_max 25.00
_diffrn_reflns_theta_min 1.77
_exptl_absorpt_coefficient_mu 0.125
_exptl_absorpt_correction_T_max 0.9766
_exptl_absorpt_correction_T_min 0.9658
_exptl_absorpt_correction_type multi-scan
_exptl_absorpt_process_details SADABS
_exptl_crystal_density_diffrn 1.062
_exptl_crystal_density_method 'not measured'
_exptl_crystal_F_000 1026
_exptl_crystal_size_max 0.28
_exptl_crystal_size_mid 0.22
_exptl_crystal_size_min 0.19
_refine_diff_density_max 1.315
_refine_diff_density_min -0.595
_refine_diff_density_rms 0.081
_refine_ls_extinction_method none
_refine_ls_goodness_of_fit_ref 1.059
_refine_ls_hydrogen_treatment mixed
_refine_ls_matrix_type full
_refine_ls_number_parameters 578
_refine_ls_number_reflns 10297
_refine_ls_number_restraints 1
_refine_ls_restrained_S_all 1.060
_refine_ls_R_factor_all 0.1317
_refine_ls_R_factor_gt 0.0934
_refine_ls_shift/su_max 0.001
_refine_ls_shift/su_mean 0.000
_refine_ls_structure_factor_coef Fsqd
_refine_ls_weighting_details 'calc w=1/[\s^2^(Fo^2^)+(0.2000P)^2^+0.0000P] where P=(Fo^2^+2Fc^2^)/3'
_refine_ls_weighting_scheme calc
_refine_ls_wR_factor_gt 0.2727
_refine_ls_wR_factor_ref 0.3062
_reflns_number_gt 6210
_reflns_number_total 10297
_reflns_threshold_expression >2sigma(I)
_cod_data_source_file cg400336q_si_002.cif
_cod_data_source_block 3
_cod_original_cell_volume 2933.6(5)
_cod_original_sg_symbol_H-M P-1
_cod_database_code 4507765

loop_
_symmetry_equiv_pos_as_xyz
'x, y, z'
'-x, -y, -z'

loop_
_atom_site_label
_atom_site_type_symbol
_atom_site_fract_x
_atom_site_fract_y
_atom_site_fract_z
_atom_site_U_iso_or_equiv
_atom_site_adp_type
_atom_site_occupancy
_atom_site_symmetry_multiplicity
_atom_site_calc_flag
_atom_site_refinement_flags
P1 P 0.70391(8) 1.06094(8) 0.31998(6) 0.0453(3) Uani 1 1 d .
O1 O 0.5890(2) 1.1033(2) 0.28998(16) 0.0511(7) Uani 1 1 d .
N1 N 0.5359(4) 1.3408(3) 0.3503(3) 0.0699(11) Uani 1 1 d .
H1 H 0.5785 1.2810 0.3583 0.084 Uiso 1 1 calc R
C1 C 0.4696(4) 1.3653(3) 0.2912(3) 0.0562(11) Uani 1 1 d .
P2 P 0.97739(8) 0.95403(7) 0.39737(6) 0.0443(3) Uani 1 1 d .
O2 O 0.7118(3) 1.1381(3) 0.3721(2) 0.0560(9) Uani 1 1 d .
N2 N 0.4756(3) 1.2909(2) 0.2500(2) 0.0485(8) Uani 1 1 d .
H2 H 0.5197 1.2344 0.2663 0.058 Uiso 1 1 calc R
C2 C 0.4182(3) 1.2957(3) 0.1842(2) 0.0485(10) Uani 1 1 d .
O3 O 0.7033(3) 0.9753(2) 0.37921(19) 0.0555(8) Uani 1 1 d .
N3 N 0.5893(3) 1.1673(2) 0.1270(2) 0.0521(9) Uani 1 1 d .
H3 H 0.6027 1.1428 0.1758 0.063 Uiso 1 1 calc R
C3 C 0.3048(4) 1.3577(3) 0.1806(3) 0.0578(11) Uani 1 1 d .
H3A H 0.2642 1.3994 0.2232 0.069 Uiso 1 1 calc R
O4 O 0.8087(2) 1.0327(2) 0.25481(15) 0.0541(7) Uani 1 1 d .
N4 N 0.7783(3) 1.0811(3) 0.09131(19) 0.0545(9) Uani 1 1 d .
H4 H 0.7741 1.0663 0.1437 0.065 Uiso 1 1 calc R
C4 C 0.2517(4) 1.3586(4) 0.1157(3) 0.0706(14) Uani 1 1 d .
H4A H 0.1747 1.4016 0.1140 0.085 Uiso 1 1 calc R
O5 O 0.9137(2) 1.05267(19) 0.42761(16) 0.0506(7) Uani 1 1 d .
N5 N 0.2655(3) 1.1037(2) 0.3373(2) 0.0535(9) Uani 1 1 d .
C5 C 0.3075(4) 1.2985(4) 0.0527(3) 0.0728(14) Uani 1 1 d .
H5 H 0.2697 1.3005 0.0080 0.087 Uiso 1 1 calc R
O6 O 0.9080(2) 0.89127(19) 0.42081(18) 0.0528(7) Uani 1 1 d .
N6 N 1.1920(5) 0.6873(3) 0.1917(3) 0.0967(17) Uani 1 1 d .
C6 C 0.4211(4) 1.2344(3) 0.0560(3) 0.0620(12) Uani 1 1 d .
H6 H 0.4599 1.1917 0.0138 0.074 Uiso 1 1 calc R
O7 O 1.0132(3) 0.9594(3) 0.3026(2) 0.0550(9) Uani 1 1 d .
C7 C 0.4762(3) 1.2331(3) 0.1198(2) 0.0501(10) Uani 1 1 d .
O8 O 1.0998(3) 0.9102(2) 0.4245(2) 0.0533(8) Uani 1 1 d .
C8 C 0.6781(3) 1.1393(3) 0.0650(2) 0.0464(9) Uani 1 1 d .
O9 O 0.4085(3) 1.4480(2) 0.2762(2) 0.0789(10) Uani 1 1 d .
C9 C 0.8888(3) 1.0419(3) 0.0430(2) 0.0477(10) Uani 1 1 d .
O10 O 0.6699(2) 1.1641(2) -0.00676(16) 0.0548(7) Uani 1 1 d .
C10 C 0.9856(4) 1.0189(3) 0.0798(2) 0.0566(11) Uani 1 1 d .
H10 H 0.9759 1.0319 0.1353 0.068 Uiso 1 1 calc R
C11 C 0.9037(3) 1.0226(3) -0.0387(2) 0.0527(10) Uani 1 1 d .
H11 H 0.8383 1.0379 -0.0656 0.063 Uiso 1 1 calc R
C12 C 0.5390(6) 1.4128(4) 0.4029(4) 0.0916(18) Uani 1 1 d .
H12A H 0.4602 1.4609 0.4147 0.110 Uiso 1 1 calc R
H12B H 0.5625 1.3817 0.4551 0.110 Uiso 1 1 calc R
C13 C 0.6198(9) 1.4590(7) 0.3643(6) 0.145(3) Uani 1 1 d .
H13A H 0.6993 1.4128 0.3584 0.218 Uiso 1 1 calc R
H13B H 0.6139 1.5097 0.3980 0.218 Uiso 1 1 calc R
H13C H 0.6005 1.4856 0.3107 0.218 Uiso 1 1 calc R
C14 C 1.0665(8) 0.7665(4) 0.1816(5) 0.117(3) Uani 1 1 d .
H14A H 1.0503 0.8170 0.2193 0.141 Uiso 1 1 calc R
H14B H 1.0713 0.7949 0.1258 0.141 Uiso 1 1 calc R
C15 C 0.9673(10) 0.7340(5) 0.1963(9) 0.192(5) Uani 1 1 d .
H15A H 0.9514 0.7173 0.2548 0.230 Uiso 1 1 calc R
H15B H 0.9877 0.6764 0.1660 0.230 Uiso 1 1 calc R
C16 C 0.8553(10) 0.8110(6) 0.1697(7) 0.176(5) Uani 1 1 d .
H16A H 0.7858 0.7994 0.1999 0.211 Uiso 1 1 calc R
H16B H 0.8507 0.8740 0.1829 0.211 Uiso 1 1 calc R
C17 C 0.8568(9) 0.8091(6) 0.0838(9) 0.187(6) Uani 1 1 d .
H17A H 0.9277 0.8171 0.0541 0.281 Uiso 1 1 calc R
H17B H 0.7888 0.8604 0.0676 0.281 Uiso 1 1 calc R
H17C H 0.8550 0.7484 0.0714 0.281 Uiso 1 1 calc R
C18 C 1.1796(6) 0.6353(3) 0.2737(4) 0.0893(18) Uani 1 1 d .
H18A H 1.2518 0.5798 0.2766 0.107 Uiso 1 1 calc R
H18B H 1.1154 0.6116 0.2767 0.107 Uiso 1 1 calc R
C19 C 1.1560(6) 0.6940(4) 0.3484(4) 0.105(2) Uani 1 1 d .
H19A H 1.2192 0.7184 0.3471 0.126 Uiso 1 1 calc R
H19B H 1.0819 0.7483 0.3486 0.126 Uiso 1 1 calc R
C20 C 1.1494(8) 0.6307(6) 0.4234(4) 0.139(3) Uani 1 1 d .
H20A H 1.0830 0.6098 0.4255 0.167 Uiso 1 1 calc R
H20B H 1.2211 0.5739 0.4199 0.167 Uiso 1 1 calc R
C21 C 1.1351(9) 0.6792(7) 0.5003(6) 0.174(5) Uani 1 1 d .
H21A H 1.2089 0.6848 0.5056 0.262 Uiso 1 1 calc R
H21B H 1.1120 0.6422 0.5470 0.262 Uiso 1 1 calc R
H21C H 1.0752 0.7423 0.4984 0.262 Uiso 1 1 calc R
C22 C 1.2291(7) 0.6147(4) 0.1290(4) 0.102(2) Uani 1 1 d .
H22A H 1.1690 0.5859 0.1344 0.123 Uiso 1 1 calc R
H22B H 1.3017 0.5642 0.1411 0.123 Uiso 1 1 calc R
C23 C 1.2496(10) 0.6500(6) 0.0409(4) 0.153(4) Uani 1 1 d .
H23A H 1.2937 0.6927 0.0369 0.183 Uiso 1 1 calc R
H23B H 1.1739 0.6862 0.0227 0.183 Uiso 1 1 calc R
C24 C 1.3175(8) 0.5670(6) -0.0146(4) 0.124(3) Uani 1 1 d .
H24A H 1.3905 0.5287 0.0063 0.149 Uiso 1 1 calc R
H24B H 1.2710 0.5265 -0.0124 0.149 Uiso 1 1 calc R
C25 C 1.3465(11) 0.5976(9) -0.1014(5) 0.192(6) Uani 1 1 d .
H25A H 1.2949 0.5878 -0.1340 0.288 Uiso 1 1 calc R
H25B H 1.4273 0.5604 -0.1222 0.288 Uiso 1 1 calc R
H25C H 1.3362 0.6646 -0.1046 0.288 Uiso 1 1 calc R
C26 C 1.2707(7) 0.7386(4) 0.1870(4) 0.100(2) Uani 1 1 d .
H26A H 1.2440 0.7816 0.2325 0.120 Uiso 1 1 calc R
H26B H 1.2673 0.7777 0.1358 0.120 Uiso 1 1 calc R
C27 C 1.3919(8) 0.6764(5) 0.1900(4) 0.115(3) Uani 1 1 d .
H27A H 1.4184 0.6320 0.1455 0.138 Uiso 1 1 calc R
H27B H 1.3964 0.6389 0.2421 0.138 Uiso 1 1 calc R
C28 C 1.4703(10) 0.7322(7) 0.1821(5) 0.130(3) Uani 1 1 d .
H28A H 1.4660 0.7684 0.1294 0.156 Uiso 1 1 calc R
H28B H 1.4408 0.7782 0.2255 0.156 Uiso 1 1 calc R
C29 C 1.5857(9) 0.6789(7) 0.1868(6) 0.140(3) Uani 1 1 d .
H29A H 1.5906 0.6364 0.2352 0.210 Uiso 1 1 calc R
H29B H 1.6278 0.7208 0.1900 0.210 Uiso 1 1 calc R
H29C H 1.6203 0.6417 0.1384 0.210 Uiso 1 1 calc R
C30 C 0.1348(4) 1.1326(3) 0.3403(3) 0.0685(14) Uani 1 1 d .
H30A H 0.1197 1.0816 0.3179 0.082 Uiso 1 1 calc R
H30B H 0.0977 1.1378 0.3978 0.082 Uiso 1 1 calc R
C31 C 0.0775(7) 1.2236(6) 0.2952(5) 0.124(3) Uiso 1 1 d .
H31A H 0.1219 1.2245 0.2401 0.149 Uiso 1 1 calc R
H31B H 0.0759 1.2774 0.3241 0.149 Uiso 1 1 calc R
C32 C -0.0467(7) 1.2325(5) 0.2894(5) 0.111(2) Uiso 1 1 d D
H32A H -0.0556 1.1714 0.3079 0.134 Uiso 1 1 calc R
H32B H -0.1011 1.2804 0.3274 0.134 Uiso 1 1 calc R
C33 C -0.0806(16) 1.2578(13) 0.2107(9) 0.306(9) Uiso 1 1 d D
H33A H -0.1529 1.3128 0.2142 0.459 Uiso 1 1 calc R
H33B H -0.0926 1.2048 0.1905 0.459 Uiso 1 1 calc R
H33C H -0.0194 1.2732 0.1734 0.459 Uiso 1 1 calc R
C34 C 0.3025(4) 1.0169(3) 0.3920(3) 0.0546(11) Uani 1 1 d .
H34A H 0.2781 0.9687 0.3738 0.066 Uiso 1 1 calc R
H34B H 0.2609 1.0328 0.4476 0.066 Uiso 1 1 calc R
C35 C 0.4333(4) 0.9739(4) 0.3951(3) 0.0701(13) Uani 1 1 d .
H35A H 0.4759 0.9621 0.3392 0.084 Uiso 1 1 calc R
H35B H 0.4571 1.0196 0.4180 0.084 Uiso 1 1 calc R
C36 C 0.4660(5) 0.8838(3) 0.4449(3) 0.0691(13) Uani 1 1 d .
H36A H 0.4207 0.8959 0.5000 0.083 Uiso 1 1 calc R
H36B H 0.5491 0.8640 0.4501 0.083 Uiso 1 1 calc R
C37 C 0.4470(7) 0.8025(4) 0.4121(5) 0.111(2) Uani 1 1 d .
H37A H 0.3677 0.8237 0.3997 0.166 Uiso 1 1 calc R
H37B H 0.4584 0.7502 0.4529 0.166 Uiso 1 1 calc R
H37C H 0.5025 0.7814 0.3627 0.166 Uiso 1 1 calc R
C38 C 0.3292(4) 1.0845(3) 0.2513(3) 0.0589(11) Uani 1 1 d .
H38A H 0.4129 1.0694 0.2520 0.071 Uiso 1 1 calc R
H38B H 0.3018 1.1434 0.2175 0.071 Uiso 1 1 calc R
C39 C 0.3165(5) 1.0056(4) 0.2101(3) 0.0755(14) Uani 1 1 d .
H39A H 0.2333 1.0189 0.2091 0.091 Uiso 1 1 calc R
H39B H 0.3477 0.9452 0.2412 0.091 Uiso 1 1 calc R
C40 C 0.3821(5) 0.9972(5) 0.1232(3) 0.0845(16) Uani 1 1 d .
H40A H 0.3623 0.9531 0.0946 0.101 Uiso 1 1 calc R
H40B H 0.3566 1.0596 0.0942 0.101 Uiso 1 1 calc R
C41 C 0.5125(5) 0.9620(5) 0.1207(3) 0.0913(18) Uani 1 1 d .
H41A H 0.5318 1.0014 0.1540 0.137 Uiso 1 1 calc R
H41B H 0.5503 0.9655 0.0646 0.137 Uiso 1 1 calc R
H41C H 0.5398 0.8965 0.1420 0.137 Uiso 1 1 calc R
C42 C 0.2955(4) 1.1828(3) 0.3634(3) 0.0600(12) Uani 1 1 d .
H42A H 0.2679 1.2384 0.3261 0.072 Uiso 1 1 calc R
H42B H 0.3811 1.1627 0.3570 0.072 Uiso 1 1 calc R
C43 C 0.2450(5) 1.2131(4) 0.4508(3) 0.0779(15) Uani 1 1 d .
H43A H 0.1599 1.2284 0.4600 0.093 Uiso 1 1 calc R
H43B H 0.2795 1.1608 0.4895 0.093 Uiso 1 1 calc R
C44 C 0.2713(5) 1.2982(4) 0.4644(4) 0.0841(16) Uani 1 1 d .
H44A H 0.2389 1.3489 0.4240 0.101 Uiso 1 1 calc R
H44B H 0.3566 1.2816 0.4554 0.101 Uiso 1 1 calc R
C45 C 0.2220(8) 1.3355(6) 0.5495(6) 0.152(3) Uani 1 1 d .
H45A H 0.1392 1.3735 0.5520 0.227 Uiso 1 1 calc R
H45B H 0.2634 1.3746 0.5616 0.227 Uiso 1 1 calc R
H45C H 0.2318 1.2823 0.5893 0.227 Uiso 1 1 calc R
H14 H 0.760(5) 0.949(4) 0.394(4) 0.09(2) Uiso 1 1 d .
H18 H 0.737(6) 1.138(5) 0.397(4) 0.09(3) Uiso 1 1 d .
H13 H 1.090(6) 0.907(5) 0.465(4) 0.11(3) Uiso 1 1 d .
H19 H 0.972(5) 0.971(4) 0.288(4) 0.08(3) Uiso 1 1 d .

loop_
_atom_site_aniso_label
_atom_site_aniso_U_11
_atom_site_aniso_U_22
_atom_site_aniso_U_33
_atom_site_aniso_U_23
_atom_site_aniso_U_13
_atom_site_aniso_U_12
P1 0.0331(5) 0.0601(7) 0.0367(6) 0.0052(5) -0.0016(4) -0.0137(5)
O1 0.0352(14) 0.0662(17) 0.0451(15) 0.0080(13) -0.0073(12) -0.0126(12)
N1 0.080(3) 0.054(2) 0.075(3) -0.001(2) -0.026(2) -0.017(2)
C1 0.045(2) 0.061(3) 0.059(3) 0.008(2) -0.007(2) -0.018(2)
P2 0.0339(5) 0.0580(6) 0.0377(6) 0.0044(5) -0.0043(4) -0.0151(4)
O2 0.0445(18) 0.069(2) 0.0496(19) -0.0011(16) -0.0106(16) -0.0133(15)
N2 0.0385(18) 0.0506(19) 0.0481(19) 0.0058(16) -0.0054(15) -0.0090(14)
C2 0.034(2) 0.055(2) 0.051(2) 0.0113(19) -0.0022(17) -0.0157(17)
O3 0.0397(17) 0.0665(19) 0.0552(18) 0.0172(15) -0.0066(14) -0.0189(14)
N3 0.0367(18) 0.069(2) 0.0382(18) 0.0016(16) -0.0015(14) -0.0083(16)
C3 0.042(2) 0.056(2) 0.065(3) 0.010(2) -0.007(2) -0.0099(19)
O4 0.0378(15) 0.0806(19) 0.0342(14) 0.0031(13) -0.0024(11) -0.0130(13)
N4 0.0403(19) 0.079(2) 0.0315(17) 0.0001(16) -0.0001(14) -0.0092(17)
C4 0.044(3) 0.072(3) 0.083(4) 0.010(3) -0.019(3) -0.006(2)
O5 0.0471(16) 0.0574(17) 0.0460(16) 0.0006(13) -0.0111(13) -0.0162(13)
N5 0.0393(18) 0.062(2) 0.056(2) 0.0147(17) -0.0006(15) -0.0216(16)
C5 0.056(3) 0.086(3) 0.069(3) 0.007(3) -0.022(3) -0.013(3)
O6 0.0392(15) 0.0550(16) 0.0599(18) 0.0082(14) -0.0070(13) -0.0152(12)
N6 0.159(5) 0.058(3) 0.075(3) 0.004(2) -0.006(3) -0.049(3)
C6 0.053(3) 0.067(3) 0.059(3) 0.000(2) -0.008(2) -0.015(2)
O7 0.0380(18) 0.083(2) 0.0385(17) 0.0020(15) -0.0014(14) -0.0190(16)
C7 0.038(2) 0.057(2) 0.046(2) 0.0079(19) -0.0044(18) -0.0100(18)
O8 0.0370(16) 0.074(2) 0.0450(18) 0.0003(16) -0.0069(13) -0.0155(13)
C8 0.042(2) 0.052(2) 0.040(2) 0.0015(18) -0.0064(17) -0.0130(18)
O9 0.077(2) 0.0513(19) 0.103(3) 0.0023(18) -0.028(2) -0.0123(17)
C9 0.036(2) 0.062(2) 0.038(2) 0.0014(18) 0.0023(16) -0.0146(18)
O10 0.0476(16) 0.0703(18) 0.0391(16) 0.0092(14) -0.0062(12) -0.0161(14)
C10 0.053(3) 0.077(3) 0.031(2) -0.010(2) -0.0014(18) -0.014(2)
C11 0.038(2) 0.079(3) 0.036(2) -0.004(2) -0.0045(16) -0.0146(19)
C12 0.103(5) 0.086(4) 0.092(4) -0.003(3) -0.034(4) -0.033(4)
C13 0.169(9) 0.156(7) 0.143(8) 0.015(6) -0.058(7) -0.086(7)
C14 0.176(8) 0.045(3) 0.112(5) 0.011(3) -0.034(5) -0.017(4)
C15 0.191(10) 0.063(4) 0.333(16) 0.029(7) -0.128(11) -0.026(6)
C16 0.193(11) 0.103(6) 0.198(11) -0.004(7) -0.097(10) 0.017(6)
C17 0.134(8) 0.101(6) 0.352(19) 0.004(9) -0.123(11) -0.035(5)
C18 0.100(4) 0.048(3) 0.094(4) 0.017(3) 0.006(3) -0.012(3)
C19 0.114(5) 0.088(4) 0.072(4) 0.005(3) 0.009(4) -0.003(4)
C20 0.142(7) 0.141(6) 0.078(5) 0.026(5) 0.020(5) -0.011(5)
C21 0.139(8) 0.180(9) 0.112(7) 0.036(6) 0.020(6) 0.019(7)
C22 0.158(7) 0.070(3) 0.088(4) -0.008(3) 0.005(4) -0.062(4)
C23 0.284(13) 0.131(6) 0.083(5) -0.025(5) 0.011(6) -0.134(8)
C24 0.137(7) 0.165(7) 0.094(5) -0.023(5) 0.004(5) -0.088(6)
C25 0.261(14) 0.290(14) 0.106(6) -0.050(8) 0.042(7) -0.214(13)
C26 0.159(7) 0.074(4) 0.064(4) 0.003(3) 0.010(4) -0.053(4)
C27 0.165(8) 0.120(6) 0.091(5) -0.027(4) 0.040(5) -0.108(6)
C28 0.178(9) 0.173(8) 0.086(5) 0.010(5) -0.027(6) -0.118(8)
C29 0.160(9) 0.160(8) 0.138(7) 0.002(6) -0.017(7) -0.107(7)
C30 0.036(2) 0.079(3) 0.083(3) 0.032(3) -0.006(2) -0.022(2)
C34 0.047(2) 0.055(2) 0.057(3) 0.013(2) -0.002(2) -0.0189(19)
C35 0.051(3) 0.071(3) 0.082(3) 0.016(3) -0.013(2) -0.019(2)
C36 0.068(3) 0.074(3) 0.054(3) 0.004(2) -0.005(2) -0.016(2)
C37 0.134(6) 0.067(4) 0.133(6) 0.010(4) -0.057(5) -0.025(4)
C38 0.049(3) 0.075(3) 0.055(3) 0.016(2) -0.005(2) -0.032(2)
C39 0.059(3) 0.110(4) 0.067(3) 0.001(3) -0.008(2) -0.044(3)
C40 0.087(4) 0.109(4) 0.061(3) -0.001(3) -0.012(3) -0.040(3)
C41 0.091(4) 0.129(5) 0.067(3) -0.025(3) 0.018(3) -0.062(4)
C42 0.040(2) 0.062(3) 0.070(3) 0.013(2) 0.003(2) -0.019(2)
C43 0.064(3) 0.081(3) 0.080(4) -0.003(3) 0.019(3) -0.030(3)
C44 0.073(4) 0.076(3) 0.101(4) -0.008(3) 0.002(3) -0.030(3)
C45 0.133(7) 0.135(7) 0.175(9) -0.040(6) 0.017(6) -0.044(6)

loop_
_atom_type_symbol
_atom_type_description
_atom_type_scat_dispersion_real
_atom_type_scat_dispersion_imag
_atom_type_scat_source
C C 0.0033 0.0016 'International Tables Vol C Tables 4.2.6.8 and 6.1.1.4'
H H 0.0000 0.0000 'International Tables Vol C Tables 4.2.6.8 and 6.1.1.4'
N N 0.0061 0.0033 'International Tables Vol C Tables 4.2.6.8 and 6.1.1.4'
O O 0.0106 0.0060 'International Tables Vol C Tables 4.2.6.8 and 6.1.1.4'
P P 0.1023 0.0942 'International Tables Vol C Tables 4.2.6.8 and 6.1.1.4'

loop_
_geom_angle_atom_site_label_1
_geom_angle_atom_site_label_2
_geom_angle_atom_site_label_3
_geom_angle
_geom_angle_site_symmetry_1
_geom_angle_site_symmetry_3
O1 P1 O4 115.28(16) . .
O1 P1 O3 109.00(17) . .
O4 P1 O3 110.43(17) . .
O1 P1 O2 106.28(18) . .
O4 P1 O2 108.80(18) . .
O3 P1 O2 106.62(19) . .
C1 N1 C12 121.5(4) . .
O9 C1 N1 122.6(5) . .
O9 C1 N2 123.6(4) . .
N1 C1 N2 113.9(4) . .
O6 P2 O5 112.75(16) . .
O6 P2 O8 112.14(17) . .
O5 P2 O8 110.76(17) . .
O6 P2 O7 110.59(19) . .
O5 P2 O7 109.56(18) . .
O8 P2 O7 100.36(19) . .
C1 N2 C2 126.3(3) . .
C3 C2 N2 122.4(4) . .
C3 C2 C7 118.5(4) . .
N2 C2 C7 119.1(3) . .
C8 N3 C7 125.3(3) . .
C4 C3 C2 120.3(5) . .
C8 N4 C9 126.7(3) . .
C3 C4 C5 121.7(4) . .
C34 N5 C42 111.8(3) . .
C34 N5 C38 111.0(3) . .
C42 N5 C38 105.3(3) . .
C34 N5 C30 106.5(3) . .
C42 N5 C30 111.1(3) . .
C38 N5 C30 111.2(4) . .
C4 C5 C6 118.9(5) . .
C26 N6 C22 113.5(5) . .
C26 N6 C18 112.3(5) . .
C22 N6 C18 106.3(4) . .
C26 N6 C14 105.7(5) . .
C22 N6 C14 111.1(5) . .
C18 N6 C14 107.7(5) . .
C7 C6 C5 120.3(5) . .
C6 C7 N3 122.2(4) . .
C6 C7 C2 120.3(4) . .
N3 C7 C2 117.4(4) . .
O10 C8 N3 124.1(4) . .
O10 C8 N4 124.0(4) . .
N3 C8 N4 111.8(3) . .
C10 C9 C11 118.7(4) . .
C10 C9 N4 117.8(3) . .
C11 C9 N4 123.5(4) . .
C9 C10 C11 122.0(4) . 2_775
C10 C11 C9 119.3(4) 2_775 .
C13 C12 N1 111.9(6) . .
C15 C14 N6 116.3(5) . .
C14 C15 C16 112.0(8) . .
C17 C16 C15 110.6(10) . .
N6 C18 C19 115.5(4) . .
C20 C19 C18 108.0(6) . .
C21 C20 C19 112.4(8) . .
N6 C22 C23 116.1(5) . .
C22 C23 C24 110.9(7) . .
C25 C24 C23 113.4(8) . .
N6 C26 C27 113.3(5) . .
C26 C27 C28 111.3(7) . .
C29 C28 C27 114.9(9) . .
C31 C30 N5 115.4(5) . .
C30 C31 C32 108.9(6) . .
C33 C32 C31 115.9(10) . .
N5 C34 C35 114.9(3) . .
C36 C35 C34 112.5(4) . .
C35 C36 C37 115.5(5) . .
N5 C38 C39 116.6(3) . .
C38 C39 C40 110.4(4) . .
C41 C40 C39 112.3(5) . .
N5 C42 C43 115.6(3) . .
C44 C43 C42 109.2(4) . .
C43 C44 C45 113.4(6) . .

loop_
_geom_bond_atom_site_label_1
_geom_bond_atom_site_label_2
_geom_bond_distance
_geom_bond_site_symmetry_2
P1 O1 1.502(3) .
P1 O4 1.506(3) .
P1 O3 1.556(3) .
P1 O2 1.583(4) .
N1 C1 1.345(6) .
N1 C12 1.499(7) .
C1 O9 1.238(5) .
C1 N2 1.363(6) .
P2 O6 1.497(3) .
P2 O5 1.514(3) .
P2 O8 1.562(3) .
P2 O7 1.573(3) .
N2 C2 1.406(5) .
C2 C3 1.395(6) .
C2 C7 1.426(6) .
N3 C8 1.353(5) .
N3 C7 1.421(5) .
C3 C4 1.372(7) .
N4 C8 1.361(5) .
N4 C9 1.421(5) .
C4 C5 1.384(7) .
N5 C34 1.500(5) .
N5 C42 1.517(6) .
N5 C38 1.518(6) .
N5 C30 1.526(5) .
C5 C6 1.406(7) .
N6 C26 1.458(9) .
N6 C22 1.499(7) .
N6 C18 1.525(7) .
N6 C14 1.616(9) .
C6 C7 1.372(6) .
C8 O10 1.233(5) .
C9 C10 1.375(6) .
C9 C11 1.397(6) .
C10 C11 1.379(6) 2_775
C11 C10 1.379(6) 2_775
C12 C13 1.461(10) .
C14 C15 1.474(13) .
C15 C16 1.565(12) .
C16 C17 1.440(14) .
C18 C19 1.540(9) .
C19 C20 1.511(9) .
C20 C21 1.508(12) .
C22 C23 1.527(9) .
C23 C24 1.538(11) .
C24 C25 1.503(11) .
C26 C27 1.471(10) .
C27 C28 1.503(9) .
C28 C29 1.385(12) .
C30 C31 1.501(9) .
C31 C32 1.534(10) .
C32 C33 1.430(13) .
C34 C35 1.534(6) .
C35 C36 1.489(6) .
C36 C37 1.522(8) .
C38 C39 1.523(7) .
C39 C40 1.531(7) .
C40 C41 1.516(8) .
C42 C43 1.536(7) .
C43 C44 1.503(7) .
C44 C45 1.529(10) .
